data_1545454
loop_
_publ_author_name
'Prasad, Ch Durga'
'Sattar, Moh'
'Kumar, Sangit'

_publ_section_title
;
 Transition-Metal-Free Selective Oxidative C(sp(3))-S/Se Coupling of
 Oxindoles, Tetralone, and Arylacetamides: Synthesis of Unsymmetrical
 Organochalcogenides.
;
_journal_issue 4
_journal_name_full 'Organic letters'
_journal_page_first 774
_journal_page_last 777
_journal_paper_doi 10.1021/acs.orglett.6b03735
_journal_volume 19
_journal_year 2017
_chemical_formula_moiety 'C21.87 H14 Br N O S, 0.18 (H)'
_chemical_formula_sum 'C21.87 H14.18 Br N O S'
_chemical_formula_weight 418.92
_space_group_crystal_system orthorhombic
_space_group_IT_number 61
_space_group_name_Hall '-P 2ac 2ab'
_space_group_name_H-M_alt 'P b c a'
_symmetry_space_group_name_Hall '-P 2ac 2ab'
_symmetry_space_group_name_H-M 'P b c a'
_atom_sites_solution_hydrogens geom
_atom_sites_solution_primary iterative
_audit_creation_date 2016-03-17
_audit_creation_method
;
Olex2 1.2
(compiled 2015.01.26 svn.r3150 for OlexSys, GUI svn.r4998)
;
_cell_angle_alpha 90
_cell_angle_beta 90
_cell_angle_gamma 90
_cell_formula_units_Z 8
_cell_length_a 8.5547(8)
_cell_length_b 20.782(2)
_cell_length_c 21.537(2)
_cell_measurement_reflns_used 9890
_cell_measurement_temperature 293(2)
_cell_measurement_theta_max 25.35
_cell_measurement_theta_min 2.72
_cell_volume 3828.9(6)
_computing_cell_refinement 'SAINT v8.34A (Bruker, 2013)'
_computing_data_reduction 'SAINT v8.34A (Bruker, 2013)'
_computing_molecular_graphics 'Olex2 (Dolomanov et al., 2009)'
_computing_publication_material 'Olex2 (Dolomanov et al., 2009)'
_computing_structure_refinement 'ShelXL (Sheldrick, 2008)'
_computing_structure_solution
;
Superflip (Palatinus & Chapuis, 2007;Palatinus & van der Lee, 2008;
Palatinus et al., 2012)
;
_diffrn_ambient_temperature 293(2)
_diffrn_measured_fraction_theta_full 0.999
_diffrn_measured_fraction_theta_max 0.999
_diffrn_measurement_device_type 'Bruker APEX-II CCD'
_diffrn_measurement_method '\f and \w scans'
_diffrn_radiation_type MoK\a
_diffrn_radiation_wavelength 0.71073
_diffrn_reflns_av_R_equivalents 0.0000
_diffrn_reflns_av_unetI/netI 0.0323
_diffrn_reflns_Laue_measured_fraction_full 0.999
_diffrn_reflns_Laue_measured_fraction_max 0.999
_diffrn_reflns_limit_h_max 11
_diffrn_reflns_limit_h_min 0
_diffrn_reflns_limit_k_max 28
_diffrn_reflns_limit_k_min 0
_diffrn_reflns_limit_l_max 29
_diffrn_reflns_limit_l_min 0
_diffrn_reflns_number 5552
_diffrn_reflns_point_group_measured_fraction_full 0.999
_diffrn_reflns_point_group_measured_fraction_max 0.999
_diffrn_reflns_theta_full 26.000
_diffrn_reflns_theta_max 28.700
_diffrn_reflns_theta_min 2.724
_diffrn_standards_number 0
_exptl_absorpt_coefficient_mu 2.266
_exptl_absorpt_correction_T_max 0.7458
_exptl_absorpt_correction_T_min 0.6126
_exptl_absorpt_correction_type multi-scan
_exptl_absorpt_process_details
;
SADABS-2014/4 (Bruker,2014/4) was used for absorption correction.
wR2(int) was 0.1103 before and 0.0646 after correction.
The Ratio of minimum to maximum transmission is 0.8214.
The \l/2 correction factor is 0.00150.
;
_exptl_crystal_colour yellow
_exptl_crystal_density_diffrn 1.454
_exptl_crystal_density_method 'not measured'
_exptl_crystal_description needle
_exptl_crystal_F_000 1691.2
_exptl_crystal_size_max 0.3
_exptl_crystal_size_mid 0.25
_exptl_crystal_size_min 0.2
_refine_diff_density_max 0.557
_refine_diff_density_min -1.143
_refine_diff_density_rms 0.095
_refine_ls_extinction_method none
_refine_ls_goodness_of_fit_ref 1.043
_refine_ls_hydrogen_treatment mixed
_refine_ls_matrix_type full
_refine_ls_number_parameters 239
_refine_ls_number_reflns 4955
_refine_ls_number_restraints 134
_refine_ls_restrained_S_all 1.039
_refine_ls_R_factor_all 0.0936
_refine_ls_R_factor_gt 0.0572
_refine_ls_shift/su_max 0.001
_refine_ls_shift/su_mean 0.000
_refine_ls_structure_factor_coef Fsqd
_refine_ls_weighting_details 'w=1/[\s^2^(Fo^2^)+(0.0831P)^2^+6.8047P] where P=(Fo^2^+2Fc^2^)/3'
_refine_ls_weighting_scheme calc
_refine_ls_wR_factor_gt 0.1512
_refine_ls_wR_factor_ref 0.1724
_reflns_Friedel_coverage 0.000
_reflns_number_gt 3450
_reflns_number_total 4957
_reflns_threshold_expression 'I > 2\s(I)'
_cod_data_source_file ol6b03735_si_003.cif
_cod_data_source_block DP_831
_cod_original_cell_volume 3828.9(7)
_cod_database_code 1545454
_shelx_space_group_comment
;
The symmetry employed for this shelxl refinement is uniquely defined
by the following loop, which should always be used as a source of
symmetry information in preference to the above space-group names.
They are only intended as comments.
;
_olex2_refinement_description
;
1. Fixed Uiso
 At 1.2 times of:
  All C(H) groups, All C(H,H) groups, All N(H) groups
2. Rigid bond restraints
 C19, C20, C21, C18, C17
 with sigma for 1-2 distances of 0.01 and sigma for 1-3 distances of 0.01
 C11, C15, C14, C13, C12
 with sigma for 1-2 distances of 0.01 and sigma for 1-3 distances of 0.01
 C19, C18, C20, C21, C17
 with sigma for 1-2 distances of 0.01 and sigma for 1-3 distances of 0.01
3. Uiso/Uaniso restraints and constraints
C17 \\sim C18 \\sim C19 \\sim C20 \\sim C21: within 1.7A with sigma of 0.04 and
sigma for terminal atoms of 0.08
C11 \\sim C12 \\sim C13 \\sim C14 \\sim C15: within 1.7A with sigma of 0.04 and
sigma for terminal atoms of 0.08
C19 \\sim C20 \\sim C18 \\sim C17 \\sim C21: within 1.7A with sigma of 0.04 and
sigma for terminal atoms of 0.08
Uanis(C21) \\sim Ueq, Uanis(C20) \\sim Ueq, Uanis(C19) \\sim Ueq, Uanis(C18)
\\sim Ueq, Uanis(C17) \\sim Ueq: with sigma of 0.1 and sigma for terminal atoms
of 0.2
Uanis(C11) \\sim Ueq, Uanis(C15) \\sim Ueq, Uanis(C14) \\sim Ueq, Uanis(C13)
\\sim Ueq, Uanis(C12) \\sim Ueq: with sigma of 0.1 and sigma for terminal atoms
of 0.2
Uanis(C21) \\sim Ueq, Uanis(C20) \\sim Ueq, Uanis(C19) \\sim Ueq, Uanis(C18)
\\sim Ueq, Uanis(C17) \\sim Ueq: with sigma of 0.1 and sigma for terminal atoms
of 0.2
Uanis(C9A) \\sim Ueq, Uanis(C9B) \\sim Ueq: with sigma of 0.1 and sigma for
terminal atoms of 0.2
4.a Secondary CH2 refined with riding coordinates:
 C9A(H9AA,H9AB)
4.b Aromatic/amide H refined with riding coordinates:
 N1(H1), C5(H5), C20(H20), C3(H3), C17(H17), C2(H2), C21(H21), C19(H19),
 C18(H18), C15(H15), C14(H14), C11(H11), C13(H13), C12(H12)
;
_shelx_shelxl_version_number 2014/7
_olex2_submission_special_instructions 'No special instructions were received'

loop_
_space_group_symop_operation_xyz
'x, y, z'
'-x+1/2, -y, z+1/2'
'x+1/2, -y+1/2, -z'
'-x, y+1/2, -z+1/2'
'-x, -y, -z'
'x-1/2, y, -z-1/2'
'-x-1/2, y-1/2, z'
'x, -y-1/2, z-1/2'

loop_
_atom_site_label
_atom_site_type_symbol
_atom_site_fract_x
_atom_site_fract_y
_atom_site_fract_z
_atom_site_U_iso_or_equiv
_atom_site_adp_type
_atom_site_occupancy
_atom_site_site_symmetry_order
_atom_site_calc_flag
_atom_site_refinement_flags_posn
_atom_site_refinement_flags_adp
_atom_site_disorder_assembly
_atom_site_disorder_group
Br1 Br 0.90467(5) 0.52345(2) 0.24302(2) 0.04585(16) Uani 1 1 d . . . .
S1 S 0.49060(16) 0.71768(8) 0.37494(7) 0.0776(4) Uani 1 1 d . . . .
O1 O 0.6554(3) 0.75037(15) 0.50572(13) 0.0500(7) Uani 1 1 d . . . .
N1 N 0.8670(3) 0.71336(15) 0.45248(14) 0.0336(7) Uani 1 1 d . . . .
H1 H 0.9381 0.7344 0.4721 0.040 Uiso 1 1 calc R . . .
C4 C 0.9015(4) 0.58522(17) 0.30814(16) 0.0330(7) Uani 1 1 d . . . .
C6 C 0.7585(4) 0.64503(17) 0.38237(15) 0.0310(7) Uani 1 1 d . . . .
C16 C 0.6113(4) 0.7750(2) 0.3415(2) 0.0474(10) Uani 1 1 d . . . .
C5 C 0.7585(4) 0.60095(18) 0.33441(16) 0.0345(7) Uani 1 1 d . . . .
H5 H 0.6660 0.5825 0.3203 0.041 Uiso 1 1 calc R . . .
C20 C 0.7292(15) 0.8792(4) 0.3407(5) 0.146(4) Uani 1 1 d . U . .
H20 H 0.7477 0.9186 0.3598 0.176 Uiso 1 1 calc R . . .
C1 C 0.8977(4) 0.67107(17) 0.40360(15) 0.0292(7) Uani 1 1 d . . . .
C3 C 1.0399(4) 0.61235(18) 0.32794(18) 0.0376(8) Uani 1 1 d . . . .
H3 H 1.1332 0.6014 0.3085 0.045 Uiso 1 1 calc R . . .
C10 C 0.6213(5) 0.5846(2) 0.5058(2) 0.0511(11) Uani 1 1 d . . . .
C17 C 0.6790(7) 0.7640(3) 0.2848(3) 0.087(2) Uani 1 1 d . U . .
H17 H 0.6633 0.7247 0.2650 0.104 Uiso 1 1 calc R . . .
C2 C 1.0406(4) 0.65617(19) 0.37712(18) 0.0391(8) Uani 1 1 d . . . .
H2 H 1.1330 0.6745 0.3914 0.047 Uiso 1 1 calc R . . .
C21 C 0.6308(10) 0.8329(3) 0.3697(3) 0.098(2) Uani 1 1 d . U . .
H21 H 0.5811 0.8421 0.4071 0.117 Uiso 1 1 calc R . . .
C7 C 0.6271(4) 0.6735(2) 0.41952(18) 0.0389(9) Uani 1 1 d . . . .
C8 C 0.7135(4) 0.71737(19) 0.46538(17) 0.0366(8) Uani 1 1 d . . . .
C19 C 0.7952(10) 0.8654(5) 0.2856(6) 0.137(3) Uani 1 1 d . U . .
H19 H 0.8609 0.8956 0.2673 0.164 Uiso 1 1 calc R . . .
C18 C 0.7695(10) 0.8100(4) 0.2566(5) 0.125(3) Uani 1 1 d . U . .
H18 H 0.8123 0.8025 0.2176 0.150 Uiso 1 1 calc R . . .
C9B C 0.512(3) 0.6227(11) 0.4623(16) 0.040(3) Uani 0.94(19) 1 d . U A 2
C15 C 0.7089(7) 0.5318(3) 0.4904(3) 0.0806(18) Uani 1 1 d . U . .
H15 H 0.7057 0.5150 0.4504 0.097 Uiso 1 1 calc R . . .
C14 C 0.8043(8) 0.5033(4) 0.5363(5) 0.118(3) Uani 1 1 d . U . .
H14 H 0.8676 0.4683 0.5268 0.141 Uiso 1 1 calc R . . .
C11 C 0.6229(9) 0.6065(3) 0.5664(3) 0.093(2) Uani 1 1 d . U . .
H11 H 0.5614 0.6418 0.5767 0.112 Uiso 1 1 calc R . . .
C13 C 0.8016(11) 0.5287(5) 0.5961(5) 0.136(3) Uani 1 1 d . U . .
H13 H 0.8650 0.5105 0.6265 0.163 Uiso 1 1 calc R . . .
C12 C 0.7099(14) 0.5787(4) 0.6111(4) 0.136(3) Uani 1 1 d . U . .
H12 H 0.7064 0.5939 0.6516 0.163 Uiso 1 1 calc R . . .
C9A C 0.495(2) 0.6208(12) 0.4484(14) 0.034(3) Uani 0.93(19) 1 d . U A 1
H9AA H 0.4594 0.5901 0.4174 0.041 Uiso 0.17(8) 1 calc R . A 1
H9AB H 0.4053 0.6423 0.4669 0.041 Uiso 0.01(9) 1 calc R . A 1

loop_
_atom_site_aniso_label
_atom_site_aniso_U_11
_atom_site_aniso_U_22
_atom_site_aniso_U_33
_atom_site_aniso_U_23
_atom_site_aniso_U_13
_atom_site_aniso_U_12
Br1 0.0421(3) 0.0443(2) 0.0512(3) -0.01343(17) 0.00677(17) -0.00279(17)
S1 0.0483(7) 0.1039(12) 0.0806(10) 0.0101(8) -0.0063(6) 0.0131(7)
O1 0.0292(13) 0.073(2) 0.0481(16) -0.0196(15) 0.0038(12) 0.0080(13)
N1 0.0183(12) 0.0477(18) 0.0349(15) -0.0082(13) -0.0003(11) -0.0004(12)
C4 0.0310(17) 0.0332(17) 0.0348(17) -0.0008(14) 0.0036(14) -0.0011(14)
C6 0.0173(14) 0.0430(19) 0.0325(16) -0.0009(14) -0.0009(12) 0.0004(13)
C16 0.0309(18) 0.053(2) 0.059(2) 0.0085(19) -0.0089(18) 0.0113(18)
C5 0.0239(16) 0.0438(19) 0.0358(17) -0.0023(15) -0.0016(13) -0.0040(14)
C20 0.208(10) 0.088(5) 0.144(7) 0.041(5) -0.096(6) -0.053(6)
C1 0.0205(14) 0.0354(17) 0.0316(16) -0.0005(13) -0.0023(13) -0.0001(13)
C3 0.0231(16) 0.046(2) 0.044(2) -0.0026(16) 0.0070(14) 0.0030(15)
C10 0.036(2) 0.059(3) 0.058(3) 0.013(2) 0.0060(18) -0.0113(19)
C17 0.087(4) 0.068(3) 0.106(5) 0.024(3) 0.053(4) 0.033(3)
C2 0.0195(15) 0.047(2) 0.051(2) -0.0080(17) 0.0004(15) -0.0011(15)
C21 0.169(7) 0.051(3) 0.073(4) 0.012(3) -0.047(4) -0.009(4)
C7 0.0165(15) 0.059(2) 0.0408(19) -0.0070(17) 0.0012(13) 0.0021(15)
C8 0.0204(15) 0.052(2) 0.0376(18) -0.0039(16) 0.0001(13) 0.0036(15)
C19 0.072(4) 0.118(6) 0.220(9) 0.096(7) -0.027(6) -0.025(5)
C18 0.090(5) 0.102(5) 0.182(7) 0.077(5) 0.077(5) 0.048(4)
C9B 0.036(5) 0.063(4) 0.020(7) -0.001(5) -0.006(5) -0.023(4)
C15 0.061(3) 0.082(4) 0.099(4) 0.040(3) 0.034(3) 0.003(3)
C14 0.070(4) 0.108(5) 0.175(7) 0.092(5) 0.033(5) 0.013(4)
C11 0.151(6) 0.074(4) 0.054(3) 0.017(3) -0.013(4) -0.013(4)
C13 0.107(6) 0.146(8) 0.154(6) 0.097(6) -0.043(6) -0.030(5)
C12 0.213(10) 0.103(5) 0.092(5) 0.045(4) -0.066(6) -0.037(5)
C9A 0.020(4) 0.068(5) 0.016(6) 0.002(5) -0.004(4) -0.009(3)

loop_
_atom_type_symbol
_atom_type_description
_atom_type_scat_dispersion_real
_atom_type_scat_dispersion_imag
_atom_type_scat_source
C C 0.0033 0.0016 'International Tables Vol C Tables 4.2.6.8 and 6.1.1.4'
H H 0.0000 0.0000 'International Tables Vol C Tables 4.2.6.8 and 6.1.1.4'
Br Br -0.2901 2.4595 'International Tables Vol C Tables 4.2.6.8 and 6.1.1.4'
N N 0.0061 0.0033 'International Tables Vol C Tables 4.2.6.8 and 6.1.1.4'
O O 0.0106 0.0060 'International Tables Vol C Tables 4.2.6.8 and 6.1.1.4'
S S 0.1246 0.1234 'International Tables Vol C Tables 4.2.6.8 and 6.1.1.4'

loop_
_geom_angle_atom_site_label_1
_geom_angle_atom_site_label_2
_geom_angle_atom_site_label_3
_geom_angle
C16 S1 C7 100.88(19)
C1 N1 H1 123.9
C8 N1 H1 123.9
C8 N1 C1 112.2(3)
C5 C4 Br1 118.2(3)
C3 C4 Br1 119.5(3)
C3 C4 C5 122.3(3)
C5 C6 C1 120.4(3)
C5 C6 C7 131.3(3)
C1 C6 C7 108.3(3)
C17 C16 S1 120.5(4)
C21 C16 S1 119.8(5)
C21 C16 C17 119.6(6)
C4 C5 H5 121.3
C6 C5 C4 117.5(3)
C6 C5 H5 121.3
C21 C20 H20 120.3
C19 C20 H20 120.3
C19 C20 C21 119.5(9)
C6 C1 N1 109.5(3)
C2 C1 N1 128.1(3)
C2 C1 C6 122.4(3)
C4 C3 H3 119.8
C4 C3 C2 120.3(3)
C2 C3 H3 119.8
C15 C10 C9B 126.6(11)
C15 C10 C11 119.1(6)
C15 C10 C9A 119.8(10)
C11 C10 C9B 114.3(11)
C11 C10 C9A 121.0(10)
C16 C17 H17 119.4
C16 C17 C18 121.1(7)
C18 C17 H17 119.4
C1 C2 C3 117.0(3)
C1 C2 H2 121.5
C3 C2 H2 121.5
C16 C21 C20 118.4(8)
C16 C21 H21 120.8
C20 C21 H21 120.8
C6 C7 S1 114.2(3)
C6 C7 C8 102.5(3)
C6 C7 C9B 118.2(8)
C6 C7 C9A 116.2(9)
C8 C7 S1 111.1(3)
C8 C7 C9B 107.2(12)
C8 C7 C9A 118.1(12)
C9B C7 S1 103.5(12)
C9A C7 S1 95.3(9)
O1 C8 N1 125.6(4)
O1 C8 C7 126.8(3)
N1 C8 C7 107.5(3)
C20 C19 H19 119.0
C18 C19 C20 121.9(8)
C18 C19 H19 119.0
C17 C18 H18 120.3
C19 C18 C17 119.3(9)
C19 C18 H18 120.3
C10 C9B C7 107.3(15)
C10 C15 H15 120.5
C10 C15 C14 118.9(7)
C14 C15 H15 120.5
C15 C14 H14 120.7
C13 C14 C15 118.7(8)
C13 C14 H14 120.7
C10 C11 H11 118.7
C12 C11 C10 122.6(8)
C12 C11 H11 118.7
C14 C13 H13 119.2
C12 C13 C14 121.6(8)
C12 C13 H13 119.2
C11 C12 H12 120.5
C13 C12 C11 119.0(9)
C13 C12 H12 120.5
C10 C9A H9AA 112.4
C10 C9A H9AB 112.4
C7 C9A C10 96.8(13)
C7 C9A H9AA 112.4
C7 C9A H9AB 112.4
H9AA C9A H9AB 110.0

loop_
_geom_bond_atom_site_label_1
_geom_bond_atom_site_label_2
_geom_bond_distance
Br1 C4 1.901(4)
S1 C16 1.732(5)
S1 C7 1.768(4)
O1 C8 1.213(4)
N1 H1 0.8600
N1 C1 1.396(4)
N1 C8 1.345(4)
C4 C5 1.387(5)
C4 C3 1.379(5)
C6 C5 1.381(5)
C6 C1 1.385(4)
C6 C7 1.502(5)
C16 C17 1.371(7)
C16 C21 1.359(8)
C5 H5 0.9300
C20 H20 0.9300
C20 C21 1.422(12)
C20 C19 1.346(15)
C1 C2 1.384(5)
C3 H3 0.9300
C3 C2 1.397(5)
C10 C9B 1.54(4)
C10 C15 1.369(7)
C10 C11 1.382(8)
C10 C9A 1.81(3)
C17 H17 0.9300
C17 C18 1.372(9)
C2 H2 0.9300
C21 H21 0.9300
C7 C8 1.534(5)
C7 C9B 1.71(2)
C7 C9A 1.69(2)
C19 H19 0.9300
C19 C18 1.329(14)
C18 H18 0.9300
C15 H15 0.9300
C15 C14 1.412(10)
C14 H14 0.9300
C14 C13 1.392(15)
C11 H11 0.9300
C11 C12 1.347(10)
C13 H13 0.9300
C13 C12 1.341(14)
C12 H12 0.9300
C9A H9AA 0.9700
C9A H9AB 0.9700

loop_
_geom_torsion_atom_site_label_1
_geom_torsion_atom_site_label_2
_geom_torsion_atom_site_label_3
_geom_torsion_atom_site_label_4
_geom_torsion
Br1 C4 C5 C6 178.9(3)
Br1 C4 C3 C2 -177.8(3)
S1 C16 C17 C18 177.2(6)
S1 C16 C21 C20 -179.3(6)
S1 C7 C8 O1 58.5(5)
S1 C7 C8 N1 -120.9(3)
S1 C7 C9B C10 -176.8(11)
S1 C7 C9A C10 -169.5(10)
N1 C1 C2 C3 -179.5(4)
C4 C3 C2 C1 -0.8(6)
C6 C1 C2 C3 -1.0(6)
C6 C7 C8 O1 -179.2(4)
C6 C7 C8 N1 1.5(4)
C6 C7 C9B C10 55.8(19)
C6 C7 C9A C10 70.3(15)
C16 S1 C7 C6 -58.0(3)
C16 S1 C7 C8 57.2(3)
C16 S1 C7 C9B 172.0(10)
C16 S1 C7 C9A -179.9(11)
C16 C17 C18 C19 1.8(12)
C5 C4 C3 C2 1.7(6)
C5 C6 C1 N1 -179.2(3)
C5 C6 C1 C2 2.1(6)
C5 C6 C7 S1 -61.0(5)
C5 C6 C7 C8 178.8(4)
C5 C6 C7 C9B 61.2(15)
C5 C6 C7 C9A 48.5(13)
C20 C19 C18 C17 -3.2(14)
C1 N1 C8 O1 179.7(4)
C1 N1 C8 C7 -0.9(4)
C1 C6 C5 C4 -1.2(5)
C1 C6 C7 S1 118.7(3)
C1 C6 C7 C8 -1.6(4)
C1 C6 C7 C9B -119.2(15)
C1 C6 C7 C9A -131.8(12)
C3 C4 C5 C6 -0.6(5)
C10 C15 C14 C13 2.2(10)
C10 C11 C12 C13 1.6(13)
C17 C16 C21 C20 -3.6(9)
C21 C16 C17 C18 1.6(9)
C21 C20 C19 C18 1.1(15)
C7 S1 C16 C17 91.6(4)
C7 S1 C16 C21 -92.8(4)
C7 C6 C5 C4 178.4(4)
C7 C6 C1 N1 1.1(4)
C7 C6 C1 C2 -177.6(4)
C8 N1 C1 C6 -0.1(4)
C8 N1 C1 C2 178.5(4)
C8 C7 C9B C10 -59.3(14)
C8 C7 C9A C10 -52.1(13)
C19 C20 C21 C16 2.4(13)
C9B C10 C15 C14 179.2(10)
C9B C10 C11 C12 179.3(11)
C9B C7 C8 O1 -54.0(11)
C9B C7 C8 N1 126.7(10)
C15 C10 C9B C7 -80.4(15)
C15 C10 C11 C12 1.3(10)
C15 C10 C9A C7 -90.3(14)
C15 C14 C13 C12 0.7(13)
C14 C13 C12 C11 -2.6(14)
C11 C10 C9B C7 101.8(13)
C11 C10 C15 C14 -3.1(8)
C11 C10 C9A C7 94.4(11)
C9A C10 C15 C14 -178.5(9)
C9A C10 C11 C12 176.6(11)
C9A C7 C8 O1 -50.1(9)
C9A C7 C8 N1 130.6(8)
